data_7048421
loop_
_publ_author_name
'John, Alexandra'
'Kirschner, Sven'
'Fengel, Melina K.'
'Bolte, Michael'
'Lerner, Hans-Wolfram'
'Wagner, Matthias'

_publ_section_title
;
 Simultaneous expansion of 9,10 boron-doped anthracene in longitudinal and
 lateral directions.
;
_journal_issue 5
_journal_name_full 'Dalton transactions (Cambridge, England : 2003)'
_journal_page_first 1871
_journal_page_last 1877
_journal_paper_doi 10.1039/c8dt04820g
_journal_volume 48
_journal_year 2019
_chemical_formula_moiety 'C34 H50 B2 O4'
_chemical_formula_sum 'C34 H50 B2 O4'
_chemical_formula_weight 544.36
_space_group_crystal_system orthorhombic
_space_group_IT_number 61
_space_group_name_Hall '-P 2ac 2ab'
_space_group_name_H-M_alt 'P b c a'
_symmetry_space_group_name_Hall '-P 2ac 2ab'
_symmetry_space_group_name_H-M 'P b c a'
_atom_sites_solution_hydrogens geom
_audit_creation_method SHELXL-2013
_audit_update_record
;
2018-12-18 deposited with the CCDC.
2018-12-20 downloaded from the CCDC.
;
_cell_angle_alpha 90
_cell_angle_beta 90
_cell_angle_gamma 90
_cell_formula_units_Z 8
_cell_length_a 11.2074(3)
_cell_length_b 22.0029(6)
_cell_length_c 27.0385(9)
_cell_measurement_reflns_used 45265
_cell_measurement_temperature 173(2)
_cell_measurement_theta_max 26.3
_cell_measurement_theta_min 1.8
_cell_volume 6667.6(3)
_computing_publication_material SHELXL
_computing_structure_refinement 'SHELXL-2016/6 (Sheldrick, 2016)'
_computing_structure_solution 'SHELXS (Sheldrick, 2008)'
_diffrn_ambient_temperature 173(2)
_diffrn_measured_fraction_theta_full 0.999
_diffrn_measured_fraction_theta_max 0.996
_diffrn_measurement_device_type 'STOE IPDS II two-circle-diffractometer'
_diffrn_measurement_method \w
_diffrn_radiation_type MoK\a
_diffrn_radiation_wavelength 0.71073
_diffrn_reflns_av_R_equivalents 0.1248
_diffrn_reflns_av_unetI/netI 0.0432
_diffrn_reflns_Laue_measured_fraction_full 0.999
_diffrn_reflns_Laue_measured_fraction_max 0.996
_diffrn_reflns_limit_h_max 13
_diffrn_reflns_limit_h_min -13
_diffrn_reflns_limit_k_max 26
_diffrn_reflns_limit_k_min -26
_diffrn_reflns_limit_l_max 32
_diffrn_reflns_limit_l_min -32
_diffrn_reflns_number 74625
_diffrn_reflns_point_group_measured_fraction_full 0.999
_diffrn_reflns_point_group_measured_fraction_max 0.996
_diffrn_reflns_theta_full 25.000
_diffrn_reflns_theta_max 25.727
_diffrn_reflns_theta_min 1.851
_diffrn_source 'Genix 3D I\mS microfocus X-ray source'
_exptl_absorpt_coefficient_mu 0.068
_exptl_absorpt_correction_T_max 0.987
_exptl_absorpt_correction_T_min 0.971
_exptl_absorpt_correction_type multi-scan
_exptl_absorpt_process_details 'X-Area (Stoe & Cie, 2001)'
_exptl_crystal_colour colourless
_exptl_crystal_density_diffrn 1.085
_exptl_crystal_description block
_exptl_crystal_F_000 2368
_exptl_crystal_size_max 0.440
_exptl_crystal_size_mid 0.280
_exptl_crystal_size_min 0.190
_refine_diff_density_max 0.382
_refine_diff_density_min -0.435
_refine_diff_density_rms 0.054
_refine_ls_extinction_method none
_refine_ls_goodness_of_fit_ref 0.955
_refine_ls_hydrogen_treatment constr
_refine_ls_matrix_type full
_refine_ls_number_parameters 426
_refine_ls_number_reflns 6348
_refine_ls_number_restraints 31
_refine_ls_restrained_S_all 0.953
_refine_ls_R_factor_all 0.1071
_refine_ls_R_factor_gt 0.0868
_refine_ls_shift/su_max 0.000
_refine_ls_shift/su_mean 0.000
_refine_ls_structure_factor_coef Fsqd
_refine_ls_weighting_details 'w=1/[\s^2^(Fo^2^)+(0.1122P)^2^+8.3819P] where P=(Fo^2^+2Fc^2^)/3'
_refine_ls_weighting_scheme calc
_refine_ls_wR_factor_gt 0.2234
_refine_ls_wR_factor_ref 0.2391
_reflns_Friedel_coverage 0.000
_reflns_number_gt 4950
_reflns_number_total 6348
_reflns_threshold_expression 'I > 2\s(I)'
_cod_data_source_file c8dt04820g2.cif
_cod_data_source_block wa1847
_cod_depositor_comments 'Adding full bibliography for 7048415--7048428.cif.'
_cod_database_code 7048421
_shelx_space_group_comment
; 
The symmetry employed for this shelxl refinement is uniquely defined 
by the following loop, which should always be used as a source of 
symmetry information in preference to the above space-group names. 
They are only intended as comments. 
;
_shelx_estimated_absorpt_t_min 0.971
_shelx_estimated_absorpt_t_max 0.987

loop_
_space_group_symop_operation_xyz
'x, y, z'
'-x+1/2, -y, z+1/2'
'-x, y+1/2, -z+1/2'
'x+1/2, -y+1/2, -z'
'-x, -y, -z'
'x-1/2, y, -z-1/2'
'x, -y-1/2, z-1/2'
'-x-1/2, y-1/2, z'

loop_
_atom_site_label
_atom_site_type_symbol
_atom_site_fract_x
_atom_site_fract_y
_atom_site_fract_z
_atom_site_U_iso_or_equiv
_atom_site_adp_type
_atom_site_occupancy
_atom_site_site_symmetry_order
_atom_site_calc_flag
_atom_site_refinement_flags_posn
_atom_site_refinement_flags_adp
_atom_site_refinement_flags_occupancy
_atom_site_disorder_assembly
_atom_site_disorder_group
C1 C 0.8744(3) 0.11323(14) 0.54094(10) 0.0433(7) Uani 1 1 d . . . . .
C2 C 0.7629(2) 0.11825(13) 0.52282(10) 0.0403(6) Uani 1 1 d . . . . .
C11 C 0.9818(2) 0.12344(13) 0.50882(9) 0.0390(6) Uani 1 1 d . . . . .
C12 C 1.0678(3) 0.07863(14) 0.50111(11) 0.0454(7) Uani 1 1 d . . . . .
H12 H 1.061966 0.041244 0.518516 0.054 Uiso 1 1 calc R U . . .
C13 C 1.1621(3) 0.08760(14) 0.46842(11) 0.0448(7) Uani 1 1 d . . . . .
H13 H 1.217462 0.055635 0.462861 0.054 Uiso 1 1 calc R U . . .
C14 C 1.1766(2) 0.14277(13) 0.44364(10) 0.0423(6) Uani 1 1 d . . . . .
C15 C 1.0929(3) 0.18802(14) 0.45338(10) 0.0440(7) Uani 1 1 d . . . . .
H15 H 1.101663 0.226512 0.437881 0.053 Uiso 1 1 calc R U . . .
C16 C 0.9977(3) 0.17866(14) 0.48488(10) 0.0436(7) Uani 1 1 d . . . . .
H16 H 0.942071 0.210571 0.490257 0.052 Uiso 1 1 calc R U . . .
C17 C 1.2777(3) 0.15552(16) 0.40708(11) 0.0528(8) Uani 1 1 d . . . . .
C18 C 1.3662(4) 0.1039(2) 0.40344(18) 0.0823(13) Uani 1 1 d . . . . .
H18A H 1.399494 0.095464 0.436244 0.123 Uiso 1 1 calc R U . . .
H18B H 1.325867 0.067533 0.390910 0.123 Uiso 1 1 calc R U . . .
H18C H 1.430758 0.115293 0.380792 0.123 Uiso 1 1 calc R U . . .
C19 C 1.3470(4) 0.2125(2) 0.42420(17) 0.0792(12) Uani 1 1 d . . . . .
H19A H 1.291894 0.246944 0.426939 0.119 Uiso 1 1 calc R U . . .
H19B H 1.383610 0.204635 0.456478 0.119 Uiso 1 1 calc R U . . .
H19C H 1.409358 0.222115 0.400025 0.119 Uiso 1 1 calc R U . . .
C20 C 1.2244(4) 0.1698(3) 0.35662(14) 0.0924(15) Uani 1 1 d . . . . .
H20A H 1.167304 0.203305 0.359777 0.139 Uiso 1 1 calc R U . . .
H20B H 1.288170 0.181487 0.333739 0.139 Uiso 1 1 calc R U . . .
H20C H 1.183280 0.133727 0.343856 0.139 Uiso 1 1 calc R U . . .
C21 C 0.7433(2) 0.12801(13) 0.46845(10) 0.0390(6) Uani 1 1 d . . . . .
C22 C 0.7888(3) 0.08670(14) 0.43443(11) 0.0469(7) Uani 1 1 d . . . . .
H22 H 0.828358 0.051211 0.445902 0.056 Uiso 1 1 calc R U . . .
C23 C 0.7773(3) 0.09649(15) 0.38413(11) 0.0521(8) Uani 1 1 d . . . . .
H23 H 0.808057 0.067032 0.361830 0.062 Uiso 1 1 calc R U . . .
C24 C 0.7225(3) 0.14768(15) 0.36529(10) 0.0465(7) Uani 1 1 d . . . . .
C25 C 0.6750(3) 0.18822(15) 0.39946(11) 0.0486(7) Uani 1 1 d . . . . .
H25 H 0.635630 0.223684 0.387841 0.058 Uiso 1 1 calc R U . . .
C26 C 0.6836(2) 0.17836(14) 0.45034(10) 0.0439(7) Uani 1 1 d . . . . .
H26 H 0.648183 0.206392 0.472674 0.053 Uiso 1 1 calc R U . . .
C27 C 0.7163(3) 0.15892(17) 0.30930(11) 0.0569(8) Uani 1 1 d . . . . .
C28 C 0.7752(10) 0.1033(4) 0.2788(3) 0.080(3) Uani 0.468(8) 1 d . . P A 1
H28A H 0.731155 0.065775 0.285780 0.119 Uiso 0.468(8) 1 calc R U P A 1
H28B H 0.771437 0.112045 0.243276 0.119 Uiso 0.468(8) 1 calc R U P A 1
H28C H 0.858667 0.098302 0.288781 0.119 Uiso 0.468(8) 1 calc R U P A 1
C29 C 0.5879(8) 0.1622(5) 0.2928(3) 0.077(3) Uani 0.468(8) 1 d . . P A 1
H29A H 0.546774 0.124528 0.301979 0.115 Uiso 0.468(8) 1 calc R U P A 1
H29B H 0.548704 0.196767 0.308814 0.115 Uiso 0.468(8) 1 calc R U P A 1
H29C H 0.584794 0.167334 0.256798 0.115 Uiso 0.468(8) 1 calc R U P A 1
C30 C 0.7876(10) 0.2146(5) 0.2969(3) 0.074(3) Uani 0.468(8) 1 d . . P A 1
H30A H 0.869708 0.209387 0.308677 0.110 Uiso 0.468(8) 1 calc R U P A 1
H30B H 0.787882 0.220619 0.261041 0.110 Uiso 0.468(8) 1 calc R U P A 1
H30C H 0.751792 0.250053 0.313057 0.110 Uiso 0.468(8) 1 calc R U P A 1
C28' C 0.6517(9) 0.1086(4) 0.2846(2) 0.084(3) Uani 0.532(8) 1 d . . P A 2
H28D H 0.570743 0.105722 0.298068 0.126 Uiso 0.532(8) 1 calc R U P A 2
H28E H 0.647626 0.116517 0.248972 0.126 Uiso 0.532(8) 1 calc R U P A 2
H28F H 0.694099 0.070312 0.290424 0.126 Uiso 0.532(8) 1 calc R U P A 2
C29' C 0.6460(10) 0.2201(5) 0.2975(3) 0.099(4) Uani 0.532(8) 1 d . . P A 2
H29D H 0.686594 0.254381 0.313410 0.148 Uiso 0.532(8) 1 calc R U P A 2
H29E H 0.643734 0.226574 0.261685 0.148 Uiso 0.532(8) 1 calc R U P A 2
H29F H 0.564333 0.217005 0.310258 0.148 Uiso 0.532(8) 1 calc R U P A 2
C30' C 0.8438(9) 0.1673(6) 0.2909(3) 0.092(3) Uani 0.532(8) 1 d . . P A 2
H30D H 0.881220 0.201111 0.308676 0.137 Uiso 0.532(8) 1 calc R U P A 2
H30E H 0.889295 0.129962 0.296857 0.137 Uiso 0.532(8) 1 calc R U P A 2
H30F H 0.842822 0.176168 0.255405 0.137 Uiso 0.532(8) 1 calc R U P A 2
B31 B 0.8972(3) 0.10137(18) 0.59694(13) 0.0486(8) Uani 1 1 d . . . . .
O32 O 0.9981(2) 0.07447(15) 0.61489(8) 0.0757(8) Uani 1 1 d D . . . .
C33 C 0.9717(4) 0.0560(3) 0.66568(13) 0.071(2) Uani 0.596(8) 1 d D . P B 1
C33' C 0.9947(6) 0.0888(3) 0.66770(13) 0.077(4) Uani 0.404(8) 1 d D . P B 2
C34 C 0.8756(4) 0.1018(2) 0.68033(11) 0.0866(14) Uani 1 1 d D . . . .
O35 O 0.8195(2) 0.11582(15) 0.63286(8) 0.0777(8) Uani 1 1 d D . . . .
C36 C 1.0855(5) 0.0513(3) 0.69329(19) 0.140(3) Uani 1 1 d D . . . .
H36A H 1.069204 0.038964 0.727447 0.210 Uiso 0.596(8) 1 calc R U P B 1
H36B H 1.137020 0.021084 0.677434 0.210 Uiso 0.596(8) 1 calc R U P B 1
H36C H 1.125604 0.090926 0.693263 0.210 Uiso 0.596(8) 1 calc R U P B 1
H36D H 1.160008 0.051935 0.674321 0.210 Uiso 0.404(8) 1 calc R U P B 2
H36E H 1.099903 0.067861 0.726421 0.210 Uiso 0.404(8) 1 calc R U P B 2
H36F H 1.056689 0.009432 0.696065 0.210 Uiso 0.404(8) 1 calc R U P B 2
C37 C 0.9332(9) -0.0085(3) 0.6650(3) 0.108(3) Uani 0.596(8) 1 d D . P B 1
H37A H 0.857041 -0.011900 0.647429 0.162 Uiso 0.596(8) 1 calc R U P B 1
H37B H 0.993621 -0.033101 0.648191 0.162 Uiso 0.596(8) 1 calc R U P B 1
H37C H 0.923382 -0.022977 0.699060 0.162 Uiso 0.596(8) 1 calc R U P B 1
C37' C 1.0647(12) 0.1428(5) 0.6830(5) 0.111(5) Uani 0.404(8) 1 d D . P B 2
H37D H 1.149049 0.136365 0.675095 0.166 Uiso 0.404(8) 1 calc R U P B 2
H37E H 1.035392 0.178753 0.665406 0.166 Uiso 0.404(8) 1 calc R U P B 2
H37F H 1.055846 0.148992 0.718742 0.166 Uiso 0.404(8) 1 calc R U P B 2
C38 C 0.7931(13) 0.0779(11) 0.7185(4) 0.276(18) Uani 0.596(8) 1 d D . P B 1
H38A H 0.837645 0.069736 0.748983 0.415 Uiso 0.596(8) 1 calc R U P B 1
H38B H 0.730736 0.108030 0.725143 0.415 Uiso 0.596(8) 1 calc R U P B 1
H38C H 0.756495 0.040206 0.706624 0.415 Uiso 0.596(8) 1 calc R U P B 1
C39 C 0.9305(10) 0.1609(3) 0.6934(3) 0.143(6) Uani 0.596(8) 1 d D . P B 1
H39A H 0.983754 0.173941 0.666630 0.214 Uiso 0.596(8) 1 calc R U P B 1
H39B H 0.867767 0.191397 0.698094 0.214 Uiso 0.596(8) 1 calc R U P B 1
H39C H 0.976424 0.156593 0.724028 0.214 Uiso 0.596(8) 1 calc R U P B 1
C38' C 0.7992(14) 0.0499(7) 0.6951(7) 0.214(17) Uani 0.404(8) 1 d D . P B 2
H38D H 0.718882 0.064740 0.702963 0.322 Uiso 0.404(8) 1 calc R U P B 2
H38E H 0.794601 0.020649 0.667881 0.322 Uiso 0.404(8) 1 calc R U P B 2
H38F H 0.833402 0.030116 0.724318 0.322 Uiso 0.404(8) 1 calc R U P B 2
C39' C 0.826(2) 0.1447(10) 0.7172(6) 0.183(14) Uani 0.404(8) 1 d D . P B 2
H39D H 0.738526 0.142511 0.716577 0.274 Uiso 0.404(8) 1 calc R U P B 2
H39E H 0.854805 0.133926 0.750212 0.274 Uiso 0.404(8) 1 calc R U P B 2
H39F H 0.851287 0.186166 0.709056 0.274 Uiso 0.404(8) 1 calc R U P B 2
B41 B 0.6459(3) 0.11216(15) 0.55469(11) 0.0420(7) Uani 1 1 d . . . . .
O42 O 0.60867(18) 0.05949(10) 0.57590(8) 0.0527(6) Uani 1 1 d . . . . .
C43 C 0.4850(3) 0.06914(15) 0.59164(12) 0.0517(8) Uani 1 1 d . . . . .
C44 C 0.4759(3) 0.13919(15) 0.59448(12) 0.0537(8) Uani 1 1 d . . . . .
O45 O 0.5679(2) 0.15864(10) 0.55982(9) 0.0601(6) Uani 1 1 d . . . . .
C46 C 0.4659(4) 0.0364(2) 0.64026(16) 0.0817(13) Uani 1 1 d . . . . .
H46A H 0.383453 0.042402 0.651301 0.123 Uiso 1 1 calc R U . . .
H46B H 0.481066 -0.007141 0.635786 0.123 Uiso 1 1 calc R U . . .
H46C H 0.520806 0.052674 0.665155 0.123 Uiso 1 1 calc R U . . .
C47 C 0.4075(3) 0.0414(2) 0.55172(16) 0.0728(11) Uani 1 1 d . . . . .
H47A H 0.323272 0.046657 0.560466 0.109 Uiso 1 1 calc R U . . .
H47B H 0.423521 0.061676 0.520129 0.109 Uiso 1 1 calc R U . . .
H47C H 0.425555 -0.001999 0.548720 0.109 Uiso 1 1 calc R U . . .
C48 C 0.3565(4) 0.1651(2) 0.57805(16) 0.0772(12) Uani 1 1 d . . . . .
H48A H 0.294090 0.152243 0.601170 0.116 Uiso 1 1 calc R U . . .
H48B H 0.360979 0.209585 0.577569 0.116 Uiso 1 1 calc R U . . .
H48C H 0.337531 0.150194 0.544813 0.116 Uiso 1 1 calc R U . . .
C49 C 0.5105(4) 0.1653(2) 0.64458(14) 0.0780(12) Uani 1 1 d . . . . .
H49A H 0.451008 0.153392 0.669313 0.117 Uiso 1 1 calc R U . . .
H49B H 0.588904 0.149547 0.654269 0.117 Uiso 1 1 calc R U . . .
H49C H 0.513917 0.209708 0.642424 0.117 Uiso 1 1 calc R U . . .

loop_
_atom_site_aniso_label
_atom_site_aniso_U_11
_atom_site_aniso_U_22
_atom_site_aniso_U_33
_atom_site_aniso_U_23
_atom_site_aniso_U_13
_atom_site_aniso_U_12
C1 0.0439(15) 0.0492(17) 0.0370(14) 0.0049(12) 0.0033(12) -0.0025(13)
C2 0.0422(15) 0.0445(15) 0.0341(13) 0.0030(11) 0.0040(11) -0.0035(12)
C11 0.0369(14) 0.0475(16) 0.0326(13) 0.0027(11) -0.0023(10) -0.0028(12)
C12 0.0422(15) 0.0477(16) 0.0463(15) 0.0074(13) -0.0037(12) -0.0032(13)
C13 0.0399(15) 0.0455(16) 0.0490(16) 0.0001(12) -0.0010(12) 0.0045(12)
C14 0.0394(14) 0.0500(17) 0.0377(14) -0.0041(12) -0.0013(11) -0.0049(12)
C15 0.0456(15) 0.0439(16) 0.0425(15) 0.0038(12) 0.0042(12) -0.0035(12)
C16 0.0440(15) 0.0459(16) 0.0409(15) 0.0013(12) 0.0055(12) 0.0018(12)
C17 0.0471(17) 0.066(2) 0.0454(16) -0.0017(14) 0.0072(13) 0.0002(15)
C18 0.067(2) 0.076(3) 0.103(3) -0.005(2) 0.039(2) 0.007(2)
C19 0.064(2) 0.076(3) 0.098(3) -0.008(2) 0.026(2) -0.019(2)
C20 0.089(3) 0.141(4) 0.047(2) 0.007(2) 0.016(2) 0.008(3)
C21 0.0328(13) 0.0501(16) 0.0341(13) 0.0023(11) 0.0018(10) -0.0064(12)
C22 0.0539(17) 0.0479(17) 0.0390(14) -0.0021(12) 0.0006(13) -0.0004(13)
C23 0.0590(19) 0.0573(19) 0.0399(15) -0.0069(13) 0.0018(14) -0.0019(15)
C24 0.0438(15) 0.0614(19) 0.0342(14) 0.0009(13) 0.0004(12) -0.0138(14)
C25 0.0433(16) 0.0606(19) 0.0419(15) 0.0060(13) -0.0024(12) 0.0012(14)
C26 0.0366(14) 0.0562(18) 0.0389(14) -0.0012(13) 0.0038(11) 0.0026(13)
C27 0.061(2) 0.075(2) 0.0349(15) 0.0047(15) -0.0025(14) -0.0136(17)
C28 0.120(9) 0.086(6) 0.033(4) -0.003(4) 0.000(4) 0.020(6)
C29 0.071(5) 0.116(9) 0.044(4) 0.015(5) -0.018(4) -0.012(5)
C30 0.091(7) 0.088(7) 0.042(4) 0.021(4) -0.003(4) -0.032(6)
C28' 0.110(8) 0.101(7) 0.040(4) -0.013(4) -0.009(4) -0.030(6)
C29' 0.134(9) 0.116(8) 0.046(4) 0.021(4) -0.013(4) -0.006(7)
C30' 0.095(6) 0.139(10) 0.041(4) 0.005(5) 0.013(4) -0.034(6)
B31 0.0431(18) 0.064(2) 0.0388(17) 0.0072(15) 0.0006(14) -0.0051(16)
O32 0.0626(15) 0.118(2) 0.0466(13) 0.0168(14) -0.0031(11) 0.0120(15)
C33 0.068(4) 0.103(6) 0.041(3) 0.039(3) -0.004(3) -0.022(4)
C33' 0.041(5) 0.145(12) 0.046(5) 0.054(6) 0.004(4) 0.004(6)
C34 0.092(3) 0.139(4) 0.0295(16) 0.011(2) -0.0028(17) 0.030(3)
O35 0.0586(14) 0.140(3) 0.0341(11) 0.0107(13) 0.0016(10) 0.0122(15)
C36 0.156(6) 0.197(7) 0.066(3) -0.008(4) -0.037(3) 0.077(5)
C37 0.124(7) 0.115(7) 0.084(5) 0.045(5) -0.024(5) -0.038(6)
C37' 0.088(9) 0.134(12) 0.110(10) 0.002(8) -0.003(7) -0.050(9)
C38 0.099(9) 0.68(5) 0.048(6) 0.087(16) 0.040(6) 0.07(2)
C39 0.209(15) 0.152(10) 0.068(6) -0.047(6) -0.045(7) 0.080(10)
C38' 0.083(11) 0.39(4) 0.17(2) 0.23(3) -0.004(12) -0.022(17)
C39' 0.16(2) 0.32(3) 0.068(11) -0.078(17) -0.030(12) 0.13(2)
B41 0.0438(17) 0.0479(18) 0.0342(15) 0.0026(13) 0.0034(13) -0.0050(14)
O42 0.0428(11) 0.0571(13) 0.0581(13) 0.0132(10) 0.0133(9) 0.0044(10)
C43 0.0430(16) 0.0556(19) 0.0564(18) 0.0098(15) 0.0147(14) 0.0004(14)
C44 0.0524(18) 0.0550(19) 0.0536(18) 0.0028(14) 0.0227(14) 0.0015(14)
O45 0.0632(14) 0.0487(13) 0.0683(14) 0.0102(11) 0.0316(12) 0.0036(11)
C46 0.078(3) 0.082(3) 0.085(3) 0.035(2) 0.038(2) 0.011(2)
C47 0.055(2) 0.077(3) 0.087(3) -0.009(2) 0.0053(19) -0.0146(18)
C48 0.069(2) 0.077(3) 0.086(3) 0.020(2) 0.031(2) 0.021(2)
C49 0.086(3) 0.087(3) 0.061(2) -0.020(2) 0.024(2) -0.008(2)

loop_
_atom_type_symbol
_atom_type_description
_atom_type_scat_dispersion_real
_atom_type_scat_dispersion_imag
_atom_type_scat_source
C C 0.0033 0.0016 'International Tables Vol C Tables 4.2.6.8 and 6.1.1.4'
H H 0.0000 0.0000 'International Tables Vol C Tables 4.2.6.8 and 6.1.1.4'
B B 0.0013 0.0007 'International Tables Vol C Tables 4.2.6.8 and 6.1.1.4'
O O 0.0106 0.0060 'International Tables Vol C Tables 4.2.6.8 and 6.1.1.4'

loop_
_geom_angle_atom_site_label_1
_geom_angle_atom_site_label_2
_geom_angle_atom_site_label_3
_geom_angle
C2 C1 C11 121.4(2)
C2 C1 B31 121.3(3)
C11 C1 B31 117.1(2)
C1 C2 C21 120.2(2)
C1 C2 B41 124.5(2)
C21 C2 B41 115.2(2)
C16 C11 C12 117.4(2)
C16 C11 C1 120.3(3)
C12 C11 C1 122.3(3)
C11 C12 C13 121.3(3)
C11 C12 H12 119.3
C13 C12 H12 119.3
C12 C13 C14 121.1(3)
C12 C13 H13 119.4
C14 C13 H13 119.4
C15 C14 C13 116.9(3)
C15 C14 C17 119.3(3)
C13 C14 C17 123.8(3)
C16 C15 C14 122.0(3)
C16 C15 H15 119.0
C14 C15 H15 119.0
C15 C16 C11 121.2(3)
C15 C16 H16 119.4
C11 C16 H16 119.4
C18 C17 C20 110.7(3)
C18 C17 C14 113.0(3)
C20 C17 C14 109.0(3)
C18 C17 C19 107.4(3)
C20 C17 C19 107.4(4)
C14 C17 C19 109.1(3)
C17 C18 H18A 109.5
C17 C18 H18B 109.5
H18A C18 H18B 109.5
C17 C18 H18C 109.5
H18A C18 H18C 109.5
H18B C18 H18C 109.5
C17 C19 H19A 109.5
C17 C19 H19B 109.5
H19A C19 H19B 109.5
C17 C19 H19C 109.5
H19A C19 H19C 109.5
H19B C19 H19C 109.5
C17 C20 H20A 109.5
C17 C20 H20B 109.5
H20A C20 H20B 109.5
C17 C20 H20C 109.5
H20A C20 H20C 109.5
H20B C20 H20C 109.5
C26 C21 C22 117.8(3)
C26 C21 C2 122.1(3)
C22 C21 C2 120.0(3)
C23 C22 C21 121.0(3)
C23 C22 H22 119.5
C21 C22 H22 119.5
C22 C23 C24 122.1(3)
C22 C23 H23 118.9
C24 C23 H23 118.9
C23 C24 C25 116.7(3)
C23 C24 C27 121.0(3)
C25 C24 C27 122.3(3)
C24 C25 C26 121.9(3)
C24 C25 H25 119.0
C26 C25 H25 119.0
C21 C26 C25 120.4(3)
C21 C26 H26 119.8
C25 C26 H26 119.8
C30 C27 C29 113.8(6)
C28' C27 C30' 113.7(6)
C28' C27 C24 110.3(4)
C30 C27 C24 109.1(4)
C29 C27 C24 110.1(4)
C30' C27 C24 107.4(4)
C28' C27 C29' 107.4(6)
C30' C27 C29' 107.3(7)
C24 C27 C29' 110.8(4)
C30 C27 C28 106.7(6)
C29 C27 C28 105.9(6)
C24 C27 C28 111.3(4)
C27 C28 H28A 109.5
C27 C28 H28B 109.5
H28A C28 H28B 109.5
C27 C28 H28C 109.5
H28A C28 H28C 109.5
H28B C28 H28C 109.5
C27 C29 H29A 109.5
C27 C29 H29B 109.5
H29A C29 H29B 109.5
C27 C29 H29C 109.5
H29A C29 H29C 109.5
H29B C29 H29C 109.5
C27 C30 H30A 109.5
C27 C30 H30B 109.5
H30A C30 H30B 109.5
C27 C30 H30C 109.5
H30A C30 H30C 109.5
H30B C30 H30C 109.5
C27 C28' H28D 109.5
C27 C28' H28E 109.5
H28D C28' H28E 109.5
C27 C28' H28F 109.5
H28D C28' H28F 109.5
H28E C28' H28F 109.5
C27 C29' H29D 109.5
C27 C29' H29E 109.5
H29D C29' H29E 109.5
C27 C29' H29F 109.5
H29D C29' H29F 109.5
H29E C29' H29F 109.5
C27 C30' H30D 109.5
C27 C30' H30E 109.5
H30D C30' H30E 109.5
C27 C30' H30F 109.5
H30D C30' H30F 109.5
H30E C30' H30F 109.5
O35 B31 O32 112.5(3)
O35 B31 C1 123.9(3)
O32 B31 C1 123.6(3)
B31 O32 C33 106.6(3)
B31 O32 C33' 103.4(3)
C36 C33 O32 108.5(3)
C36 C33 C37 101.0(6)
O32 C33 C37 108.3(5)
C36 C33 C34 121.4(5)
O32 C33 C34 101.7(4)
C37 C33 C34 115.4(6)
C34 C33' C36 130.6(5)
C34 C33' C37' 105.8(7)
C36 C33' C37' 87.3(8)
C34 C33' O32 107.8(4)
C36 C33' O32 108.5(3)
C37' C33' O32 115.6(8)
C33' C34 O35 103.8(3)
C38 C34 O35 114.7(7)
C33' C34 C39' 130.5(11)
O35 C34 C39' 107.0(8)
C38 C34 C33 112.7(10)
O35 C34 C33 102.4(3)
C38 C34 C39 113.9(10)
O35 C34 C39 101.7(5)
C33 C34 C39 110.4(6)
C33' C34 C38' 117.3(9)
O35 C34 C38' 98.7(7)
C39' C34 C38' 95.3(14)
B31 O35 C34 107.8(3)
C33 C36 H36A 109.5
C33 C36 H36B 109.5
H36A C36 H36B 109.5
C33 C36 H36C 109.5
H36A C36 H36C 109.5
H36B C36 H36C 109.5
C33' C36 H36D 109.5
C33' C36 H36E 109.5
H36D C36 H36E 109.5
C33' C36 H36F 109.5
H36D C36 H36F 109.5
H36E C36 H36F 109.5
C33 C37 H37A 109.5
C33 C37 H37B 109.5
H37A C37 H37B 109.5
C33 C37 H37C 109.5
H37A C37 H37C 109.5
H37B C37 H37C 109.5
C33' C37' H37D 109.5
C33' C37' H37E 109.5
H37D C37' H37E 109.5
C33' C37' H37F 109.5
H37D C37' H37F 109.5
H37E C37' H37F 109.5
C34 C38 H38A 109.5
C34 C38 H38B 109.5
H38A C38 H38B 109.5
C34 C38 H38C 109.5
H38A C38 H38C 109.5
H38B C38 H38C 109.5
C34 C39 H39A 109.5
C34 C39 H39B 109.5
H39A C39 H39B 109.5
C34 C39 H39C 109.5
H39A C39 H39C 109.5
H39B C39 H39C 109.5
C34 C38' H38D 109.5
C34 C38' H38E 109.5
H38D C38' H38E 109.5
C34 C38' H38F 109.5
H38D C38' H38F 109.5
H38E C38' H38F 109.5
C34 C39' H39D 109.5
C34 C39' H39E 109.5
H39D C39' H39E 109.5
C34 C39' H39F 109.5
H39D C39' H39F 109.5
H39E C39' H39F 109.5
O45 B41 O42 113.8(3)
O45 B41 C2 122.0(3)
O42 B41 C2 124.0(3)
B41 O42 C43 106.8(2)
O42 C43 C46 108.5(3)
O42 C43 C47 106.1(3)
C46 C43 C47 110.3(3)
O42 C43 C44 102.8(2)
C46 C43 C44 115.0(3)
C47 C43 C44 113.5(3)
O45 C44 C48 108.9(3)
O45 C44 C49 106.3(3)
C48 C44 C49 110.1(3)
O45 C44 C43 102.4(2)
C48 C44 C43 114.7(3)
C49 C44 C43 113.8(3)
B41 O45 C44 107.5(2)
C43 C46 H46A 109.5
C43 C46 H46B 109.5
H46A C46 H46B 109.5
C43 C46 H46C 109.5
H46A C46 H46C 109.5
H46B C46 H46C 109.5
C43 C47 H47A 109.5
C43 C47 H47B 109.5
H47A C47 H47B 109.5
C43 C47 H47C 109.5
H47A C47 H47C 109.5
H47B C47 H47C 109.5
C44 C48 H48A 109.5
C44 C48 H48B 109.5
H48A C48 H48B 109.5
C44 C48 H48C 109.5
H48A C48 H48C 109.5
H48B C48 H48C 109.5
C44 C49 H49A 109.5
C44 C49 H49B 109.5
H49A C49 H49B 109.5
C44 C49 H49C 109.5
H49A C49 H49C 109.5
H49B C49 H49C 109.5

loop_
_geom_bond_atom_site_label_1
_geom_bond_atom_site_label_2
_geom_bond_distance
C1 C2 1.346(4)
C1 C11 1.501(4)
C1 B31 1.558(4)
C2 C21 1.502(4)
C2 B41 1.575(4)
C11 C16 1.388(4)
C11 C12 1.395(4)
C12 C13 1.391(4)
C12 H12 0.9500
C13 C14 1.396(4)
C13 H13 0.9500
C14 C15 1.393(4)
C14 C17 1.530(4)
C15 C16 1.381(4)
C15 H15 0.9500
C16 H16 0.9500
C17 C18 1.511(5)
C17 C20 1.522(5)
C17 C19 1.546(5)
C18 H18A 0.9800
C18 H18B 0.9800
C18 H18C 0.9800
C19 H19A 0.9800
C19 H19B 0.9800
C19 H19C 0.9800
C20 H20A 0.9800
C20 H20B 0.9800
C20 H20C 0.9800
C21 C26 1.384(4)
C21 C22 1.390(4)
C22 C23 1.383(4)
C22 H22 0.9500
C23 C24 1.380(5)
C23 H23 0.9500
C24 C25 1.390(4)
C24 C27 1.535(4)
C25 C26 1.396(4)
C25 H25 0.9500
C26 H26 0.9500
C27 C28' 1.482(8)
C27 C30 1.500(9)
C27 C29 1.509(9)
C27 C30' 1.524(10)
C27 C29' 1.592(11)
C27 C28 1.617(9)
C28 H28A 0.9800
C28 H28B 0.9800
C28 H28C 0.9800
C29 H29A 0.9800
C29 H29B 0.9800
C29 H29C 0.9800
C30 H30A 0.9800
C30 H30B 0.9800
C30 H30C 0.9800
C28' H28D 0.9800
C28' H28E 0.9800
C28' H28F 0.9800
C29' H29D 0.9800
C29' H29E 0.9800
C29' H29F 0.9800
C30' H30D 0.9800
C30' H30E 0.9800
C30' H30F 0.9800
B31 O35 1.343(4)
B31 O32 1.366(4)
O32 C33 1.463(3)
O32 C33' 1.463(3)
C33 C36 1.481(4)
C33 C37 1.482(4)
C33 C34 1.527(8)
C33' C34 1.407(8)
C33' C36 1.482(4)
C33' C37' 1.482(4)
C34 C38 1.482(4)
C34 O35 1.462(3)
C34 C39' 1.482(4)
C34 C39 1.482(4)
C34 C38' 1.482(4)
C36 H36A 0.9800
C36 H36B 0.9800
C36 H36C 0.9800
C36 H36D 0.9800
C36 H36E 0.9800
C36 H36F 0.9800
C37 H37A 0.9800
C37 H37B 0.9800
C37 H37C 0.9800
C37' H37D 0.9800
C37' H37E 0.9800
C37' H37F 0.9800
C38 H38A 0.9800
C38 H38B 0.9800
C38 H38C 0.9800
C39 H39A 0.9800
C39 H39B 0.9800
C39 H39C 0.9800
C38' H38D 0.9800
C38' H38E 0.9800
C38' H38F 0.9800
C39' H39D 0.9800
C39' H39E 0.9800
C39' H39F 0.9800
B41 O45 1.352(4)
B41 O42 1.359(4)
O42 C43 1.465(4)
C43 C46 1.514(5)
C43 C47 1.514(5)
C43 C44 1.547(5)
C44 O45 1.457(3)
C44 C48 1.521(5)
C44 C49 1.521(5)
C46 H46A 0.9800
C46 H46B 0.9800
C46 H46C 0.9800
C47 H47A 0.9800
C47 H47B 0.9800
C47 H47C 0.9800
C48 H48A 0.9800
C48 H48B 0.9800
C48 H48C 0.9800
C49 H49A 0.9800
C49 H49B 0.9800
C49 H49C 0.9800

loop_
_geom_torsion_atom_site_label_1
_geom_torsion_atom_site_label_2
_geom_torsion_atom_site_label_3
_geom_torsion_atom_site_label_4
_geom_torsion
C11 C1 C2 C21 6.3(4)
B31 C1 C2 C21 -178.4(3)
C11 C1 C2 B41 -176.1(3)
B31 C1 C2 B41 -0.8(5)
C2 C1 C11 C16 58.5(4)
B31 C1 C11 C16 -117.0(3)
C2 C1 C11 C12 -120.5(3)
B31 C1 C11 C12 63.9(4)
C16 C11 C12 C13 -3.7(4)
C1 C11 C12 C13 175.3(3)
C11 C12 C13 C14 2.6(4)
C12 C13 C14 C15 0.2(4)
C12 C13 C14 C17 -179.7(3)
C13 C14 C15 C16 -1.9(4)
C17 C14 C15 C16 178.0(3)
C14 C15 C16 C11 0.7(4)
C12 C11 C16 C15 2.1(4)
C1 C11 C16 C15 -177.0(3)
C15 C14 C17 C18 175.6(3)
C13 C14 C17 C18 -4.5(4)
C15 C14 C17 C20 -60.8(4)
C13 C14 C17 C20 119.1(4)
C15 C14 C17 C19 56.2(4)
C13 C14 C17 C19 -123.9(3)
C1 C2 C21 C26 -120.9(3)
B41 C2 C21 C26 61.3(4)
C1 C2 C21 C22 57.2(4)
B41 C2 C21 C22 -120.6(3)
C26 C21 C22 C23 1.6(4)
C2 C21 C22 C23 -176.5(3)
C21 C22 C23 C24 1.1(5)
C22 C23 C24 C25 -2.4(5)
C22 C23 C24 C27 177.0(3)
C23 C24 C25 C26 0.9(4)
C27 C24 C25 C26 -178.5(3)
C22 C21 C26 C25 -3.0(4)
C2 C21 C26 C25 175.1(3)
C24 C25 C26 C21 1.8(5)
C23 C24 C27 C28' 59.8(6)
C25 C24 C27 C28' -120.9(6)
C23 C24 C27 C30 -115.1(6)
C25 C24 C27 C30 64.3(7)
C23 C24 C27 C29 119.4(6)
C25 C24 C27 C29 -61.2(6)
C23 C24 C27 C30' -64.5(6)
C25 C24 C27 C30' 114.8(6)
C23 C24 C27 C29' 178.6(5)
C25 C24 C27 C29' -2.0(6)
C23 C24 C27 C28 2.3(6)
C25 C24 C27 C28 -178.3(5)
C2 C1 B31 O35 -24.1(5)
C11 C1 B31 O35 151.4(3)
C2 C1 B31 O32 155.2(3)
C11 C1 B31 O32 -29.3(5)
O35 B31 O32 C33 15.2(5)
C1 B31 O32 C33 -164.2(4)
O35 B31 O32 C33' -16.3(5)
C1 B31 O32 C33' 164.4(5)
B31 O32 C33 C36 -156.2(5)
B31 O32 C33 C37 95.0(6)
B31 O32 C33 C34 -27.0(4)
B31 O32 C33' C34 22.1(6)
B31 O32 C33' C36 168.1(6)
B31 O32 C33' C37' -95.9(8)
C36 C33' C34 O35 -155.0(6)
C37' C33' C34 O35 104.8(7)
O32 C33' C34 O35 -19.4(6)
C36 C33' C34 C39' 77.7(15)
C37' C33' C34 C39' -22.5(14)
O32 C33' C34 C39' -146.7(13)
C36 C33' C34 C38' -47.5(11)
C37' C33' C34 C38' -147.7(10)
O32 C33' C34 C38' 88.1(10)
C36 C33 C34 C38 -87.1(9)
O32 C33 C34 C38 152.4(8)
C37 C33 C34 C38 35.5(9)
C36 C33 C34 O35 149.1(4)
O32 C33 C34 O35 28.7(4)
C37 C33 C34 O35 -88.3(5)
C36 C33 C34 C39 41.5(6)
O32 C33 C34 C39 -79.0(5)
C37 C33 C34 C39 164.1(5)
O32 B31 O35 C34 4.6(5)
C1 B31 O35 C34 -176.1(3)
C33' C34 O35 B31 9.7(5)
C38 C34 O35 B31 -143.7(11)
C39' C34 O35 B31 150.4(12)
C33 C34 O35 B31 -21.2(4)
C39 C34 O35 B31 93.0(6)
C38' C34 O35 B31 -111.3(10)
C1 C2 B41 O45 117.6(4)
C21 C2 B41 O45 -64.7(4)
C1 C2 B41 O42 -68.0(4)
C21 C2 B41 O42 109.6(3)
O45 B41 O42 C43 8.0(4)
C2 B41 O42 C43 -166.7(3)
B41 O42 C43 C46 -142.9(3)
B41 O42 C43 C47 98.7(3)
B41 O42 C43 C44 -20.8(3)
O42 C43 C44 O45 25.4(3)
C46 C43 C44 O45 143.0(3)
C47 C43 C44 O45 -88.7(3)
O42 C43 C44 C48 143.2(3)
C46 C43 C44 C48 -99.2(4)
C47 C43 C44 C48 29.0(4)
O42 C43 C44 C49 -88.9(3)
C46 C43 C44 C49 28.7(4)
C47 C43 C44 C49 157.0(3)
O42 B41 O45 C44 9.6(4)
C2 B41 O45 C44 -175.6(3)
C48 C44 O45 B41 -143.4(3)
C49 C44 O45 B41 98.0(3)
C43 C44 O45 B41 -21.7(3)
